data_7118688
loop_
_publ_author_name
'Comanescu, Cezar C.'
'Iluc, Vlad M.'

_publ_section_title
;
 E-H (E = B, Si, Ge) bond activation of pinacolborane, silanes, and
 germanes by nucleophilic palladium carbene complexes.
;
_journal_issue 58
_journal_name_full 'Chemical communications (Cambridge, England)'
_journal_page_first 9048
_journal_page_last 9051
_journal_paper_doi 10.1039/c5cc09468b
_journal_volume 52
_journal_year 2016
_chemical_formula_sum 'C31 H49 B O2 P2 Pd'
_chemical_formula_weight 632.85
_chemical_name_systematic
; 
 ? 
;
_space_group_IT_number 14
_symmetry_cell_setting monoclinic
_symmetry_space_group_name_Hall '-P 2ybc'
_symmetry_space_group_name_H-M 'P 1 21/c 1'
_atom_sites_solution_hydrogens geom
_atom_sites_solution_primary direct
_atom_sites_solution_secondary difmap
_audit_creation_method SHELXL-97
_audit_update_record
;
2015-11-12 deposited with the CCDC.
2016-02-02 downloaded from the CCDC.
;
_cell_angle_alpha 90.00
_cell_angle_beta 115.8960(18)
_cell_angle_gamma 90.00
_cell_formula_units_Z 4
_cell_length_a 17.3966(10)
_cell_length_b 10.0819(6)
_cell_length_c 19.8141(11)
_cell_measurement_temperature 120(2)
_cell_volume 3126.3(3)
_computing_structure_refinement 'SHELXL-97 (Sheldrick, 1997)'
_computing_structure_solution 'SHELXS-97 (Sheldrick, 1990)'
_diffrn_ambient_temperature 120(2)
_diffrn_measured_fraction_theta_full 1.000
_diffrn_measured_fraction_theta_max 1.000
_diffrn_measurement_device_type 'Bruker APEX-II'
_diffrn_radiation_monochromator graphite
_diffrn_radiation_source 'fine-focus sealed tube'
_diffrn_radiation_type MoK\a
_diffrn_radiation_wavelength 0.71073
_diffrn_reflns_av_R_equivalents 0.0279
_diffrn_reflns_av_sigmaI/netI 0.0119
_diffrn_reflns_limit_h_max 20
_diffrn_reflns_limit_h_min -20
_diffrn_reflns_limit_k_max 11
_diffrn_reflns_limit_k_min -11
_diffrn_reflns_limit_l_max 23
_diffrn_reflns_limit_l_min -23
_diffrn_reflns_number 71734
_diffrn_reflns_theta_full 25.00
_diffrn_reflns_theta_max 25.00
_diffrn_reflns_theta_min 1.30
_exptl_absorpt_coefficient_mu 0.721
_exptl_absorpt_correction_T_max 0.7458
_exptl_absorpt_correction_T_min 0.6655
_exptl_absorpt_correction_type multi-scan
_exptl_absorpt_process_details 'Bruker AXS area detector scaling and absorption correction'
_exptl_crystal_density_diffrn 1.345
_exptl_crystal_density_method 'not measured'
_exptl_crystal_description block
_exptl_crystal_F_000 1328
_exptl_crystal_size_max 0.03
_exptl_crystal_size_mid 0.02
_exptl_crystal_size_min 0.02
_refine_diff_density_max 0.781
_refine_diff_density_min -0.667
_refine_diff_density_rms 0.052
_refine_ls_extinction_method none
_refine_ls_goodness_of_fit_ref 1.065
_refine_ls_hydrogen_treatment mixed
_refine_ls_matrix_type full
_refine_ls_number_parameters 350
_refine_ls_number_reflns 5509
_refine_ls_number_restraints 0
_refine_ls_restrained_S_all 1.065
_refine_ls_R_factor_all 0.0237
_refine_ls_R_factor_gt 0.0203
_refine_ls_shift/su_max 0.003
_refine_ls_shift/su_mean 0.000
_refine_ls_structure_factor_coef Fsqd
_refine_ls_weighting_details 'calc w=1/[\s^2^(Fo^2^)+(0.0246P)^2^+2.2939P] where P=(Fo^2^+2Fc^2^)/3'
_refine_ls_weighting_scheme calc
_refine_ls_wR_factor_gt 0.0513
_refine_ls_wR_factor_ref 0.0528
_reflns_number_gt 4985
_reflns_number_total 5509
_reflns_threshold_expression >2sigma(I)
_cod_data_source_file c5cc09468b3.cif
_cod_data_source_block cc181a
_cod_depositor_comments 'Adding full bibliography for 7118684--7118692.cif.'
_cod_original_sg_symbol_H-M P2(1)/c
_cod_database_code 7118688

loop_
_symmetry_equiv_pos_as_xyz
'x, y, z'
'-x, y+1/2, -z+1/2'
'-x, -y, -z'
'x, -y-1/2, z-1/2'

loop_
_atom_site_label
_atom_site_type_symbol
_atom_site_fract_x
_atom_site_fract_y
_atom_site_fract_z
_atom_site_U_iso_or_equiv
_atom_site_adp_type
_atom_site_occupancy
_atom_site_symmetry_multiplicity
_atom_site_calc_flag
_atom_site_refinement_flags
Pd Pd 0.675705(8) 0.508606(12) 0.274167(7) 0.01323(5) Uani 1 1 d .
B B 0.82663(12) 0.65902(19) 0.35972(11) 0.0162(4) Uani 1 1 d .
C C 0.80525(10) 0.51143(16) 0.36439(9) 0.0140(3) Uani 1 1 d .
P1 P 0.63274(3) 0.46931(4) 0.36433(2) 0.01333(9) Uani 1 1 d .
P2 P 0.73929(3) 0.48864(4) 0.19578(2) 0.01458(10) Uani 1 1 d .
C21 C 0.84049(10) 0.41650(16) 0.26252(9) 0.0152(3) Uani 1 1 d .
C16 C 0.73781(11) 0.41854(17) 0.51905(10) 0.0189(4) Uani 1 1 d .
H16 H 0.6874 0.3934 0.5232 0.023 Uiso 1 1 calc R
C15 C 0.81471(11) 0.42228(17) 0.58264(9) 0.0197(4) Uani 1 1 d .
H15 H 0.8176 0.3979 0.6300 0.024 Uiso 1 1 calc R
C14 C 0.88772(11) 0.46203(17) 0.57652(10) 0.0199(4) Uani 1 1 d .
H14 H 0.9405 0.4693 0.6201 0.024 Uiso 1 1 calc R
C13 C 0.88350(11) 0.49106(16) 0.50663(10) 0.0179(4) Uani 1 1 d .
H13 H 0.9341 0.5183 0.5034 0.021 Uiso 1 1 calc R
C12 C 0.80730(11) 0.48171(15) 0.44053(9) 0.0137(3) Uani 1 1 d .
C11 C 0.73283(10) 0.45121(16) 0.44856(9) 0.0142(3) Uani 1 1 d .
C22 C 0.85567(10) 0.41832(16) 0.33891(9) 0.0137(3) Uani 1 1 d .
C23 C 0.92059(10) 0.33429(16) 0.38734(10) 0.0169(4) Uani 1 1 d .
H23 H 0.9295 0.3266 0.4380 0.020 Uiso 1 1 calc R
C24 C 0.97223(11) 0.26208(17) 0.36381(10) 0.0205(4) Uani 1 1 d .
H24 H 1.0159 0.2070 0.3985 0.025 Uiso 1 1 calc R
C25 C 0.96078(11) 0.26947(17) 0.29016(10) 0.0217(4) Uani 1 1 d .
H25 H 0.9979 0.2233 0.2746 0.026 Uiso 1 1 calc R
C26 C 0.89418(11) 0.34549(17) 0.23982(10) 0.0193(4) Uani 1 1 d .
H26 H 0.8848 0.3495 0.1889 0.023 Uiso 1 1 calc R
O31 O 0.86186(8) 0.70894(11) 0.31424(7) 0.0188(3) Uani 1 1 d .
C31 C 0.88600(11) 0.84627(17) 0.33615(10) 0.0195(4) Uani 1 1 d .
O32 O 0.81480(8) 0.75777(12) 0.40274(7) 0.0196(3) Uani 1 1 d .
C33 C 0.87166(12) 0.92697(18) 0.26680(10) 0.0241(4) Uani 1 1 d .
H33A H 0.9110 0.8966 0.2466 0.036 Uiso 1 1 calc R
H33B H 0.8822 1.0210 0.2803 0.036 Uiso 1 1 calc R
H33C H 0.8126 0.9154 0.2288 0.036 Uiso 1 1 calc R
H H 0.5830(18) 0.489(2) 0.2091(16) 0.062(8) Uiso 1 1 d .
C34 C 0.98066(12) 0.8445(2) 0.39001(11) 0.0275(4) Uani 1 1 d .
H34A H 1.0125 0.7999 0.3662 0.041 Uiso 1 1 calc R
H34B H 0.9891 0.7968 0.4358 0.041 Uiso 1 1 calc R
H34C H 1.0014 0.9358 0.4027 0.041 Uiso 1 1 calc R
C35 C 0.74001(12) 0.9329(2) 0.31776(12) 0.0300(4) Uani 1 1 d .
H35A H 0.7459 1.0189 0.2974 0.045 Uiso 1 1 calc R
H35B H 0.7028 0.9426 0.3430 0.045 Uiso 1 1 calc R
H35C H 0.7149 0.8685 0.2768 0.045 Uiso 1 1 calc R
C36 C 0.86618(15) 0.98158(19) 0.43829(12) 0.0321(5) Uani 1 1 d .
H36A H 0.8810 1.0640 0.4205 0.048 Uiso 1 1 calc R
H36B H 0.9178 0.9427 0.4779 0.048 Uiso 1 1 calc R
H36C H 0.8248 1.0007 0.4583 0.048 Uiso 1 1 calc R
C41 C 0.57146(11) 0.60208(17) 0.38368(9) 0.0173(4) Uani 1 1 d .
H41 H 0.5196 0.6189 0.3356 0.021 Uiso 1 1 calc R
C42 C 0.57194(11) 0.31656(17) 0.35790(10) 0.0193(4) Uani 1 1 d .
H42 H 0.5667 0.3059 0.4059 0.023 Uiso 1 1 calc R
C43 C 0.53990(12) 0.57012(19) 0.44247(11) 0.0249(4) Uani 1 1 d .
H43A H 0.5056 0.6442 0.4463 0.037 Uiso 1 1 calc R
H43B H 0.5890 0.5560 0.4911 0.037 Uiso 1 1 calc R
H43C H 0.5048 0.4896 0.4278 0.037 Uiso 1 1 calc R
C44 C 0.62376(12) 0.72993(18) 0.40306(11) 0.0242(4) Uani 1 1 d .
H44A H 0.6440 0.7474 0.3649 0.036 Uiso 1 1 calc R
H44B H 0.6728 0.7206 0.4522 0.036 Uiso 1 1 calc R
H44C H 0.5880 0.8039 0.4045 0.036 Uiso 1 1 calc R
C45 C 0.48215(12) 0.3272(2) 0.29398(11) 0.0292(4) Uani 1 1 d .
H45A H 0.4859 0.3447 0.2469 0.044 Uiso 1 1 calc R
H45B H 0.4515 0.4000 0.3043 0.044 Uiso 1 1 calc R
H45C H 0.4514 0.2439 0.2897 0.044 Uiso 1 1 calc R
C46 C 0.61953(13) 0.19601(19) 0.34826(12) 0.0299(4) Uani 1 1 d .
H46A H 0.5881 0.1150 0.3478 0.045 Uiso 1 1 calc R
H46B H 0.6769 0.1922 0.3900 0.045 Uiso 1 1 calc R
H46C H 0.6241 0.2035 0.3008 0.045 Uiso 1 1 calc R
C51 C 0.69203(11) 0.35461(18) 0.12545(9) 0.0198(4) Uani 1 1 d .
H51 H 0.7330 0.3323 0.1041 0.024 Uiso 1 1 calc R
C52 C 0.76273(12) 0.62836(18) 0.14690(10) 0.0211(4) Uani 1 1 d .
H52 H 0.8109 0.6783 0.1867 0.025 Uiso 1 1 calc R
C53 C 0.60712(12) 0.3972(2) 0.06107(10) 0.0281(4) Uani 1 1 d .
H53A H 0.6170 0.4719 0.0342 0.042 Uiso 1 1 calc R
H53B H 0.5673 0.4241 0.0814 0.042 Uiso 1 1 calc R
H53C H 0.5828 0.3227 0.0264 0.042 Uiso 1 1 calc R
C54 C 0.67952(12) 0.23130(18) 0.16460(10) 0.0239(4) Uani 1 1 d .
H54A H 0.6596 0.1576 0.1288 0.036 Uiso 1 1 calc R
H54B H 0.6370 0.2500 0.1833 0.036 Uiso 1 1 calc R
H54C H 0.7339 0.2073 0.2067 0.036 Uiso 1 1 calc R
C55 C 0.68801(13) 0.7259(2) 0.11497(11) 0.0294(4) Uani 1 1 d .
H55A H 0.7060 0.8063 0.0979 0.044 Uiso 1 1 calc R
H55B H 0.6700 0.7491 0.1540 0.044 Uiso 1 1 calc R
H55C H 0.6401 0.6848 0.0725 0.044 Uiso 1 1 calc R
C56 C 0.79422(14) 0.5892(2) 0.08850(11) 0.0309(5) Uani 1 1 d .
H56A H 0.7487 0.5418 0.0471 0.046 Uiso 1 1 calc R
H56B H 0.8444 0.5317 0.1119 0.046 Uiso 1 1 calc R
H56C H 0.8096 0.6693 0.0691 0.046 Uiso 1 1 calc R
C32 C 0.82732(12) 0.88456(17) 0.37363(10) 0.0207(4) Uani 1 1 d .

loop_
_atom_site_aniso_label
_atom_site_aniso_U_11
_atom_site_aniso_U_22
_atom_site_aniso_U_33
_atom_site_aniso_U_23
_atom_site_aniso_U_13
_atom_site_aniso_U_12
Pd 0.01332(8) 0.01653(8) 0.01072(8) 0.00141(5) 0.00606(6) 0.00219(5)
B 0.0128(9) 0.0201(10) 0.0137(9) 0.0014(8) 0.0037(8) 0.0007(8)
C 0.0131(8) 0.0167(8) 0.0131(8) 0.0015(6) 0.0065(7) 0.0012(6)
P1 0.0123(2) 0.0167(2) 0.0120(2) 0.00077(16) 0.00621(17) 0.00043(16)
P2 0.0173(2) 0.0167(2) 0.0116(2) 0.00055(16) 0.00803(18) 0.00088(17)
C21 0.0161(8) 0.0129(8) 0.0183(8) 0.0009(7) 0.0090(7) -0.0015(6)
C16 0.0195(9) 0.0215(9) 0.0187(9) 0.0027(7) 0.0111(7) 0.0000(7)
C15 0.0263(10) 0.0203(9) 0.0124(8) 0.0030(7) 0.0085(7) 0.0014(7)
C14 0.0206(9) 0.0195(9) 0.0143(8) -0.0002(7) 0.0027(7) 0.0001(7)
C13 0.0163(9) 0.0191(9) 0.0182(9) -0.0011(7) 0.0075(7) -0.0026(7)
C12 0.0169(8) 0.0107(8) 0.0142(8) 0.0004(6) 0.0075(7) 0.0008(6)
C11 0.0150(8) 0.0134(8) 0.0137(8) 0.0001(6) 0.0058(7) -0.0001(6)
C22 0.0120(8) 0.0127(8) 0.0176(8) -0.0008(6) 0.0074(7) -0.0039(6)
C23 0.0164(8) 0.0160(8) 0.0175(9) 0.0012(7) 0.0067(7) -0.0023(7)
C24 0.0154(9) 0.0160(8) 0.0278(10) 0.0033(7) 0.0075(8) 0.0015(7)
C25 0.0196(9) 0.0170(9) 0.0342(11) -0.0028(8) 0.0170(8) 0.0001(7)
C26 0.0220(9) 0.0189(9) 0.0218(9) -0.0022(7) 0.0139(8) -0.0031(7)
O31 0.0248(6) 0.0152(6) 0.0200(6) -0.0004(5) 0.0130(5) -0.0024(5)
C31 0.0242(9) 0.0139(8) 0.0212(9) 0.0001(7) 0.0106(8) -0.0028(7)
O32 0.0259(7) 0.0158(6) 0.0211(6) 0.0011(5) 0.0140(5) -0.0008(5)
C33 0.0308(10) 0.0209(9) 0.0245(10) 0.0021(8) 0.0156(8) -0.0024(8)
C34 0.0242(10) 0.0262(10) 0.0303(11) 0.0012(8) 0.0104(9) -0.0042(8)
C35 0.0297(11) 0.0222(10) 0.0436(12) 0.0091(9) 0.0213(10) 0.0060(8)
C36 0.0509(13) 0.0228(10) 0.0325(11) -0.0068(8) 0.0273(11) -0.0098(9)
C41 0.0154(8) 0.0202(9) 0.0167(8) 0.0009(7) 0.0074(7) 0.0036(7)
C42 0.0204(9) 0.0187(9) 0.0203(9) -0.0003(7) 0.0104(8) -0.0032(7)
C43 0.0256(10) 0.0284(10) 0.0271(10) -0.0005(8) 0.0174(8) 0.0038(8)
C44 0.0286(10) 0.0197(9) 0.0269(10) -0.0011(8) 0.0144(8) 0.0010(8)
C45 0.0219(10) 0.0294(10) 0.0308(11) -0.0033(8) 0.0065(9) -0.0085(8)
C46 0.0338(11) 0.0190(10) 0.0394(12) -0.0020(8) 0.0183(10) -0.0002(8)
C51 0.0215(9) 0.0228(9) 0.0166(9) -0.0040(7) 0.0098(7) -0.0015(7)
C52 0.0267(10) 0.0208(9) 0.0165(9) 0.0033(7) 0.0099(8) -0.0025(7)
C53 0.0282(10) 0.0321(11) 0.0200(9) -0.0051(8) 0.0069(8) -0.0043(8)
C54 0.0270(10) 0.0215(9) 0.0252(10) -0.0046(8) 0.0133(8) -0.0049(8)
C55 0.0402(12) 0.0250(10) 0.0247(10) 0.0067(8) 0.0158(9) 0.0049(9)
C56 0.0384(12) 0.0343(11) 0.0300(11) 0.0079(9) 0.0242(10) 0.0011(9)
C32 0.0271(10) 0.0143(8) 0.0237(9) 0.0014(7) 0.0137(8) -0.0025(7)

loop_
_atom_type_symbol
_atom_type_description
_atom_type_scat_dispersion_real
_atom_type_scat_dispersion_imag
_atom_type_scat_source
C C 0.0033 0.0016 'International Tables Vol C Tables 4.2.6.8 and 6.1.1.4'
H H 0.0000 0.0000 'International Tables Vol C Tables 4.2.6.8 and 6.1.1.4'
B B 0.0013 0.0007 'International Tables Vol C Tables 4.2.6.8 and 6.1.1.4'
O O 0.0106 0.0060 'International Tables Vol C Tables 4.2.6.8 and 6.1.1.4'
P P 0.1023 0.0942 'International Tables Vol C Tables 4.2.6.8 and 6.1.1.4'
Pd Pd -0.9988 1.0072 'International Tables Vol C Tables 4.2.6.8 and 6.1.1.4'

loop_
_geom_angle_atom_site_label_1
_geom_angle_atom_site_label_2
_geom_angle_atom_site_label_3
_geom_angle
C Pd P1 86.23(4)
C Pd P2 85.66(4)
P1 Pd P2 162.648(17)
C Pd H 173.4(9)
P1 Pd H 92.9(10)
P2 Pd H 93.4(10)
O32 B O31 111.48(15)
O32 B C 123.46(16)
O31 B C 125.04(16)
C22 C C12 116.23(13)
C22 C B 112.77(14)
C12 C B 110.26(14)
C22 C Pd 105.09(10)
C12 C Pd 112.22(11)
B C Pd 98.80(11)
C11 P1 C42 105.68(8)
C11 P1 C41 106.81(8)
C42 P1 C41 104.70(8)
C11 P1 Pd 103.23(5)
C42 P1 Pd 118.16(6)
C41 P1 Pd 117.21(6)
C21 P2 C52 108.56(8)
C21 P2 C51 102.96(8)
C52 P2 C51 106.72(8)
C21 P2 Pd 98.23(5)
C52 P2 Pd 124.97(6)
C51 P2 Pd 112.89(6)
C26 C21 C22 120.71(15)
C26 C21 P2 122.59(13)
C22 C21 P2 116.00(12)
C15 C16 C11 121.13(16)
C15 C16 H16 119.4
C11 C16 H16 119.4
C16 C15 C14 119.17(16)
C16 C15 H15 120.4
C14 C15 H15 120.4
C13 C14 C15 119.85(16)
C13 C14 H14 120.1
C15 C14 H14 120.1
C14 C13 C12 122.36(16)
C14 C13 H13 118.8
C12 C13 H13 118.8
C13 C12 C11 116.81(15)
C13 C12 C 121.05(15)
C11 C12 C 122.05(15)
C16 C11 C12 120.36(15)
C16 C11 P1 123.77(13)
C12 C11 P1 115.72(12)
C23 C22 C21 116.19(15)
C23 C22 C 123.84(15)
C21 C22 C 119.93(14)
C24 C23 C22 122.25(16)
C24 C23 H23 118.9
C22 C23 H23 118.9
C23 C24 C25 120.65(16)
C23 C24 H24 119.7
C25 C24 H24 119.7
C26 C25 C24 118.60(16)
C26 C25 H25 120.7
C24 C25 H25 120.7
C25 C26 C21 121.23(16)
C25 C26 H26 119.4
C21 C26 H26 119.4
B O31 C31 107.63(13)
O31 C31 C33 109.08(14)
O31 C31 C34 106.31(14)
C33 C31 C34 109.88(15)
O31 C31 C32 102.41(13)
C33 C31 C32 114.65(15)
C34 C31 C32 113.83(15)
B O32 C32 107.41(13)
C31 C33 H33A 109.5
C31 C33 H33B 109.5
H33A C33 H33B 109.5
C31 C33 H33C 109.5
H33A C33 H33C 109.5
H33B C33 H33C 109.5
C31 C34 H34A 109.5
C31 C34 H34B 109.5
H34A C34 H34B 109.5
C31 C34 H34C 109.5
H34A C34 H34C 109.5
H34B C34 H34C 109.5
C32 C35 H35A 109.5
C32 C35 H35B 109.5
H35A C35 H35B 109.5
C32 C35 H35C 109.5
H35A C35 H35C 109.5
H35B C35 H35C 109.5
C32 C36 H36A 109.5
C32 C36 H36B 109.5
H36A C36 H36B 109.5
C32 C36 H36C 109.5
H36A C36 H36C 109.5
H36B C36 H36C 109.5
C43 C41 C44 111.13(15)
C43 C41 P1 115.95(12)
C44 C41 P1 109.18(12)
C43 C41 H41 106.7
C44 C41 H41 106.7
P1 C41 H41 106.7
C45 C42 C46 111.50(16)
C45 C42 P1 110.33(12)
C46 C42 P1 110.34(12)
C45 C42 H42 108.2
C46 C42 H42 108.2
P1 C42 H42 108.2
C41 C43 H43A 109.5
C41 C43 H43B 109.5
H43A C43 H43B 109.5
C41 C43 H43C 109.5
H43A C43 H43C 109.5
H43B C43 H43C 109.5
C41 C44 H44A 109.5
C41 C44 H44B 109.5
H44A C44 H44B 109.5
C41 C44 H44C 109.5
H44A C44 H44C 109.5
H44B C44 H44C 109.5
C42 C45 H45A 109.5
C42 C45 H45B 109.5
H45A C45 H45B 109.5
C42 C45 H45C 109.5
H45A C45 H45C 109.5
H45B C45 H45C 109.5
C42 C46 H46A 109.5
C42 C46 H46B 109.5
H46A C46 H46B 109.5
C42 C46 H46C 109.5
H46A C46 H46C 109.5
H46B C46 H46C 109.5
C54 C51 C53 110.53(15)
C54 C51 P2 108.99(12)
C53 C51 P2 111.79(13)
C54 C51 H51 108.5
C53 C51 H51 108.5
P2 C51 H51 108.5
C55 C52 C56 111.88(15)
C55 C52 P2 111.34(13)
C56 C52 P2 115.58(13)
C55 C52 H52 105.7
C56 C52 H52 105.7
P2 C52 H52 105.7
C51 C53 H53A 109.5
C51 C53 H53B 109.5
H53A C53 H53B 109.5
C51 C53 H53C 109.5
H53A C53 H53C 109.5
H53B C53 H53C 109.5
C51 C54 H54A 109.5
C51 C54 H54B 109.5
H54A C54 H54B 109.5
C51 C54 H54C 109.5
H54A C54 H54C 109.5
H54B C54 H54C 109.5
C52 C55 H55A 109.5
C52 C55 H55B 109.5
H55A C55 H55B 109.5
C52 C55 H55C 109.5
H55A C55 H55C 109.5
H55B C55 H55C 109.5
C52 C56 H56A 109.5
C52 C56 H56B 109.5
H56A C56 H56B 109.5
C52 C56 H56C 109.5
H56A C56 H56C 109.5
H56B C56 H56C 109.5
O32 C32 C36 108.66(14)
O32 C32 C35 107.20(14)
C36 C32 C35 110.13(16)
O32 C32 C31 102.39(13)
C36 C32 C31 114.92(15)
C35 C32 C31 112.90(15)

loop_
_geom_bond_atom_site_label_1
_geom_bond_atom_site_label_2
_geom_bond_distance
Pd C 2.1809(17)
Pd P1 2.2524(4)
Pd P2 2.2754(4)
Pd H 1.58(3)
B O32 1.383(2)
B O31 1.387(2)
B C 1.546(2)
C C22 1.514(2)
C C12 1.523(2)
P1 C11 1.8200(17)
P1 C42 1.8408(17)
P1 C41 1.8526(17)
P2 C21 1.8285(17)
P2 C52 1.8529(18)
P2 C51 1.8555(18)
C21 C26 1.398(2)
C21 C22 1.418(2)
C16 C15 1.381(2)
C16 C11 1.400(2)
C16 H16 0.9500
C15 C14 1.387(3)
C15 H15 0.9500
C14 C13 1.386(2)
C14 H14 0.9500
C13 C12 1.402(2)
C13 H13 0.9500
C12 C11 1.407(2)
C22 C23 1.403(2)
C23 C24 1.386(2)
C23 H23 0.9500
C24 C25 1.386(3)
C24 H24 0.9500
C25 C26 1.384(3)
C25 H25 0.9500
C26 H26 0.9500
O31 C31 1.457(2)
C31 C33 1.521(2)
C31 C34 1.522(3)
C31 C32 1.551(2)
O32 C32 1.457(2)
C33 H33A 0.9800
C33 H33B 0.9800
C33 H33C 0.9800
C34 H34A 0.9800
C34 H34B 0.9800
C34 H34C 0.9800
C35 C32 1.517(3)
C35 H35A 0.9800
C35 H35B 0.9800
C35 H35C 0.9800
C36 C32 1.516(3)
C36 H36A 0.9800
C36 H36B 0.9800
C36 H36C 0.9800
C41 C43 1.523(2)
C41 C44 1.527(2)
C41 H41 1.0000
C42 C45 1.526(2)
C42 C46 1.529(3)
C42 H42 1.0000
C43 H43A 0.9800
C43 H43B 0.9800
C43 H43C 0.9800
C44 H44A 0.9800
C44 H44B 0.9800
C44 H44C 0.9800
C45 H45A 0.9800
C45 H45B 0.9800
C45 H45C 0.9800
C46 H46A 0.9800
C46 H46B 0.9800
C46 H46C 0.9800
C51 C54 1.530(2)
C51 C53 1.532(3)
C51 H51 1.0000
C52 C55 1.529(3)
C52 C56 1.532(3)
C52 H52 1.0000
C53 H53A 0.9800
C53 H53B 0.9800
C53 H53C 0.9800
C54 H54A 0.9800
C54 H54B 0.9800
C54 H54C 0.9800
C55 H55A 0.9800
C55 H55B 0.9800
C55 H55C 0.9800
C56 H56A 0.9800
C56 H56B 0.9800
C56 H56C 0.9800
